data_4321736
loop_
_publ_author_name
'Scott J. Moore'
'Rene J. Lachicotte'
'Sharon T. Sullivan'
'Luigi G. Marzilli'

_publ_section_title
;
 Use of 13C-1H NMR Coupling Constants To Assess the Binding of Imidazole
 Ring Ligands to Metals
;
_journal_name_full 'Inorganic Chemistry'
_journal_page_first 383
_journal_page_last 390
_journal_paper_doi 10.1021/ic980519k
_journal_volume 38
_journal_year 1999
_chemical_formula_sum 'C14 H25 Co N6 O4'
_chemical_formula_weight 400.33
_chemical_name_common 1-methylimidazole-ethylcobaloxime
_chemical_name_systematic
; 
 trans-bis(Dimethylglyoximato)-ethyl-1-methylimidazole-cobalt(iii) 
;
_space_group_IT_number 61
_symmetry_cell_setting orthorhombic
_symmetry_space_group_name_Hall '-P 2ac 2ab'
_symmetry_space_group_name_H-M 'P b c a'
_atom_sites_solution_hydrogens geom
_atom_sites_solution_primary direct
_atom_sites_solution_secondary difmap
_audit_creation_method SHELXL
_cell_angle_alpha 90.00
_cell_angle_beta 90.00
_cell_angle_gamma 90.00
_cell_formula_units_Z 8
_cell_length_a 10.92340(10)
_cell_length_b 15.8804(2)
_cell_length_c 20.7466(2)
_cell_measurement_temperature 193(2)
_cell_volume 3598.87(7)
_computing_cell_refinement 'Siemens XSCANS'
_computing_data_collection 'Siemens XSCANS'
_computing_data_reduction 'Siemens SHELXTL'
_computing_molecular_graphics 'Siemens SHELXTL'
_computing_publication_material 'Siemens SHELXTL'
_computing_structure_refinement 'SHELXL-93 (Sheldrick, 1993)'
_computing_structure_solution 'SHELXS-86 (Sheldrick, 1990)'
_diffrn_ambient_temperature 193(2)
_diffrn_measurement_device 'Siemens P4'
_diffrn_measurement_method '\w scans'
_diffrn_radiation_monochromator graphite
_diffrn_radiation_source 'fine-focus sealed tube'
_diffrn_radiation_type MoK\a
_diffrn_radiation_wavelength 0.71073
_diffrn_reflns_av_R_equivalents 0.0385
_diffrn_reflns_av_sigmaI/netI 0.0278
_diffrn_reflns_limit_h_max 12
_diffrn_reflns_limit_h_min -7
_diffrn_reflns_limit_k_max 17
_diffrn_reflns_limit_k_min -17
_diffrn_reflns_limit_l_max 23
_diffrn_reflns_limit_l_min -21
_diffrn_reflns_number 13729
_diffrn_reflns_theta_max 23.34
_diffrn_reflns_theta_min 1.96
_exptl_absorpt_coefficient_mu 0.986
_exptl_absorpt_correction_type none
_exptl_crystal_colour Orange
_exptl_crystal_density_diffrn 1.478
_exptl_crystal_density_meas ?
_exptl_crystal_density_method NA
_exptl_crystal_description Plate
_exptl_crystal_F_000 1680
_exptl_crystal_size_max 0.08
_exptl_crystal_size_mid 0.24
_exptl_crystal_size_min 0.30
_refine_diff_density_max 0.374
_refine_diff_density_min -0.302
_refine_diff_density_rms 0.056
_refine_ls_extinction_method none
_refine_ls_goodness_of_fit_all 1.173
_refine_ls_goodness_of_fit_obs 1.198
_refine_ls_matrix_type full
_refine_ls_number_parameters 234
_refine_ls_number_reflns 2594
_refine_ls_number_restraints 0
_refine_ls_restrained_S_all 1.173
_refine_ls_restrained_S_obs 1.198
_refine_ls_R_factor_all 0.0601
_refine_ls_R_factor_obs 0.0475
_refine_ls_shift/esd_max -0.001
_refine_ls_shift/esd_mean 0.000
_refine_ls_structure_factor_coef Fsqd
_refine_ls_weighting_details 'w=1/[\s^2^(Fo^2^)+(0.0458P)^2^+4.0508P] where P=(Fo^2^+2Fc^2^)/3'
_refine_ls_weighting_scheme calc
_refine_ls_wR_factor_all 0.1075
_refine_ls_wR_factor_obs 0.1024
_reflns_number_observed 2285
_reflns_number_total 2594
_reflns_observed_criterion >2sigma(I)
_cod_data_source_file ic980519k_1.cif
_cod_data_source_block NMeImdCo(DH)2CH2CH3
_cod_depositor_comments
;
The following automatic conversions were performed:

'_exptl_crystal_density_meas' value 'NA' was changed to '?' - the
value is perceived as not measured.

Automatic conversion script
Id: cif_fix_values 3008 2015-01-20 13:52:24Z robertas 

The following automatic conversions were performed:

'_refine_ls_weighting_scheme' value 'calc
w=1/[\s^2^(Fo^2^)+(0.0458P)^2^+4.0508P] where P=(Fo^2^+2Fc^2^)/3' was
changed to 'calc'. New tag '_refine_ls_weighting_details' was
created. The value of the new tag was set to
'w=1/[\s^2^(Fo^2^)+(0.0458P)^2^+4.0508P] where P=(Fo^2^+2Fc^2^)/3'.

Automatic conversion script
Id: cif_fix_values 3143 2015-03-26 13:38:13Z robertas 
;
_cod_database_code 4321736

loop_
_symmetry_equiv_pos_as_xyz
'x, y, z'
'-x+1/2, -y, z+1/2'
'-x, y+1/2, -z+1/2'
'x+1/2, -y+1/2, -z'
'-x, -y, -z'
'x-1/2, y, -z-1/2'
'x, -y-1/2, z-1/2'
'-x-1/2, y-1/2, z'

loop_
_atom_site_aniso_label
_atom_site_aniso_U_11
_atom_site_aniso_U_22
_atom_site_aniso_U_33
_atom_site_aniso_U_23
_atom_site_aniso_U_13
_atom_site_aniso_U_12
Co1 0.0307(3) 0.0225(3) 0.0284(3) 0.0011(2) -0.0024(2) 0.0042(2)
O1 0.049(2) 0.0257(15) 0.042(2) 0.0083(12) -0.0047(14) 0.0070(14)
O2 0.040(2) 0.046(2) 0.050(2) 0.0045(14) -0.0133(14) 0.0134(14)
O3 0.048(2) 0.035(2) 0.039(2) 0.0090(13) -0.0057(14) 0.0141(14)
O4 0.039(2) 0.0288(14) 0.041(2) 0.0042(12) -0.0080(13) 0.0109(12)
N1 0.039(2) 0.023(2) 0.029(2) -0.0012(13) -0.0019(15) 0.0050(14)
N2 0.032(2) 0.034(2) 0.034(2) -0.0035(15) -0.0059(14) 0.006(2)
N3 0.041(2) 0.026(2) 0.028(2) 0.0027(13) -0.0009(15) 0.0080(14)
N4 0.036(2) 0.027(2) 0.029(2) -0.0005(14) -0.0031(14) 0.0075(15)
N5 0.028(2) 0.023(2) 0.032(2) 0.0014(13) -0.0014(14) 0.0010(13)
N6 0.035(2) 0.031(2) 0.031(2) -0.0049(14) 0.0025(14) 0.0020(14)
C1 0.066(3) 0.037(3) 0.044(3) -0.004(2) 0.008(2) -0.012(2)
C2 0.048(3) 0.027(2) 0.029(2) -0.007(2) 0.001(2) -0.004(2)
C3 0.036(2) 0.039(2) 0.037(2) -0.009(2) 0.000(2) -0.003(2)
C4 0.036(3) 0.072(3) 0.054(3) -0.007(2) 0.003(2) -0.008(2)
C5 0.059(3) 0.035(2) 0.046(3) 0.007(2) 0.014(2) 0.002(2)
C6 0.040(2) 0.027(2) 0.028(2) -0.002(2) 0.012(2) 0.003(2)
C7 0.029(2) 0.031(2) 0.032(2) -0.001(2) 0.003(2) 0.004(2)
C8 0.036(2) 0.053(3) 0.057(3) -0.002(2) 0.009(2) 0.003(2)
C9 0.051(3) 0.032(2) 0.028(2) -0.002(2) -0.004(2) 0.006(2)
C10 0.049(3) 0.050(3) 0.051(3) -0.017(2) 0.000(2) 0.009(2)
C11 0.040(2) 0.024(2) 0.039(2) 0.001(2) 0.004(2) -0.002(2)
C12 0.043(2) 0.021(2) 0.047(3) -0.005(2) 0.000(2) -0.001(2)
C13 0.033(2) 0.025(2) 0.032(2) -0.001(2) 0.001(2) 0.002(2)
C14 0.064(3) 0.046(3) 0.036(2) -0.007(2) 0.012(2) -0.003(2)

loop_
_atom_site_label
_atom_site_type_symbol
_atom_site_fract_x
_atom_site_fract_y
_atom_site_fract_z
_atom_site_U_iso_or_equiv
_atom_site_thermal_displace_type
_atom_site_occupancy
_atom_site_calc_flag
_atom_site_refinement_flags
_atom_site_disorder_group
Co1 Co 0.19381(4) 0.31436(3) 0.37517(2) 0.0272(2) Uani 1 d . .
O1 O 0.2432(3) 0.1676(2) 0.44977(12) 0.0392(7) Uani 1 d . .
O2 O -0.0350(3) 0.3747(2) 0.33001(13) 0.0451(7) Uani 1 d . .
O3 O 0.1460(3) 0.4566(2) 0.29649(13) 0.0406(7) Uani 1 d . .
O4 O 0.4213(2) 0.25643(15) 0.42377(12) 0.0363(7) Uani 1 d . .
H1 H 0.3233(50) 0.2004(34) 0.4389(26) 0.088(18) Uiso 1 d . .
H2 H 0.0672(56) 0.4213(36) 0.3119(28) 0.107(20) Uiso 1 d . .
N1 N 0.1568(3) 0.2152(2) 0.42033(14) 0.0303(7) Uani 1 d . .
N2 N 0.0241(3) 0.3134(2) 0.36199(14) 0.0333(8) Uani 1 d . .
N3 N 0.2321(3) 0.4100(2) 0.32683(14) 0.0314(8) Uani 1 d . .
N4 N 0.3638(3) 0.3146(2) 0.38792(14) 0.0307(7) Uani 1 d . .
N5 N 0.1686(3) 0.3871(2) 0.45553(14) 0.0274(7) Uani 1 d . .
N6 N 0.1150(3) 0.4264(2) 0.55320(14) 0.0326(8) Uani 1 d . .
C1 C -0.0029(4) 0.1152(2) 0.4543(2) 0.0490(12) Uani 1 d . .
H1A H 0.0659(4) 0.0844(2) 0.4734(2) 0.073 Uiso 1 calc R .
H1B H -0.0439(4) 0.0794(2) 0.4225(2) 0.073 Uiso 1 calc R .
H1C H -0.0611(4) 0.1308(2) 0.4882(2) 0.073 Uiso 1 calc R .
C2 C 0.0432(4) 0.1926(2) 0.4222(2) 0.0347(9) Uani 1 d . .
C3 C -0.0364(4) 0.2527(2) 0.3889(2) 0.0372(10) Uani 1 d . .
C4 C -0.1717(4) 0.2465(3) 0.3886(2) 0.0539(12) Uani 1 d . .
H4A H -0.2060(4) 0.2931(3) 0.3635(2) 0.081 Uiso 1 calc R .
H4B H -0.2023(4) 0.2493(3) 0.4330(2) 0.081 Uiso 1 calc R .
H4C H -0.1962(4) 0.1928(3) 0.3692(2) 0.081 Uiso 1 calc R .
C5 C 0.3887(4) 0.5098(2) 0.2908(2) 0.0469(11) Uani 1 d . .
H5A H 0.3189(4) 0.5372(2) 0.2698(2) 0.070 Uiso 1 calc R .
H5B H 0.4499(4) 0.4946(2) 0.2583(2) 0.070 Uiso 1 calc R .
H5C H 0.4252(4) 0.5486(2) 0.3222(2) 0.070 Uiso 1 calc R .
C6 C 0.3461(4) 0.4322(2) 0.3247(2) 0.0313(9) Uani 1 d . .
C7 C 0.4244(3) 0.3759(2) 0.3610(2) 0.0308(9) Uani 1 d . .
C8 C 0.5594(4) 0.3845(3) 0.3647(2) 0.0488(11) Uani 1 d . .
H8A H 0.5929(4) 0.3396(3) 0.3918(2) 0.073 Uiso 1 calc R .
H8B H 0.5802(4) 0.4393(3) 0.3834(2) 0.073 Uiso 1 calc R .
H8C H 0.5943(4) 0.3804(3) 0.3213(2) 0.073 Uiso 1 calc R .
C9 C 0.2081(4) 0.2452(2) 0.2937(2) 0.0368(10) Uani 1 d . .
H9A H 0.1391(4) 0.2047(2) 0.2929(2) 0.044 Uiso 1 calc R .
H9B H 0.1971(4) 0.2836(2) 0.2565(2) 0.044 Uiso 1 calc R .
C10 C 0.3239(4) 0.1966(3) 0.2831(2) 0.0498(11) Uani 1 d . .
H10A H 0.3188(4) 0.1661(3) 0.2422(2) 0.075 Uiso 1 calc R .
H10B H 0.3352(4) 0.1563(3) 0.3184(2) 0.075 Uiso 1 calc R .
H10C H 0.3934(4) 0.2355(3) 0.2819(2) 0.075 Uiso 1 calc R .
C11 C 0.1955(4) 0.4713(2) 0.4636(2) 0.0344(9) Uani 1 d . .
H11A H 0.2316(4) 0.5066(2) 0.4319(2) 0.041 Uiso 1 calc R .
C12 C 0.1628(4) 0.4957(2) 0.5235(2) 0.0373(10) Uani 1 d . .
H12A H 0.1713(4) 0.5504(2) 0.5415(2) 0.045 Uiso 1 calc R .
C13 C 0.1195(3) 0.3630(2) 0.5105(2) 0.0299(9) Uani 1 d . .
H13A H 0.0909(3) 0.3076(2) 0.5189(2) 0.036 Uiso 1 calc R .
C14 C 0.0678(4) 0.4220(3) 0.6186(2) 0.0488(11) Uani 1 d . .
H14A H 0.0755(4) 0.4773(3) 0.6392(2) 0.073 Uiso 1 calc R .
H14B H 0.1148(4) 0.3803(3) 0.6432(2) 0.073 Uiso 1 calc R .
H14C H -0.0185(4) 0.4053(3) 0.6175(2) 0.073 Uiso 1 calc R .

loop_
_atom_type_symbol
_atom_type_description
_atom_type_scat_dispersion_real
_atom_type_scat_dispersion_imag
_atom_type_scat_source
C C 0.0033 0.0016 'International Tables Vol C Tables 4.2.6.8 and 6.1.1.4'
H H 0.0000 0.0000 'International Tables Vol C Tables 4.2.6.8 and 6.1.1.4'
N N 0.0061 0.0033 'International Tables Vol C Tables 4.2.6.8 and 6.1.1.4'
O O 0.0106 0.0060 'International Tables Vol C Tables 4.2.6.8 and 6.1.1.4'
Co Co 0.3494 0.9721 'International Tables Vol C Tables 4.2.6.8 and 6.1.1.4'

loop_
_geom_angle_atom_site_label_1
_geom_angle_atom_site_label_2
_geom_angle_atom_site_label_3
_geom_angle
_geom_angle_site_symmetry_1
_geom_angle_site_symmetry_3
_geom_angle_publ_flag
N3 Co1 N2 98.63(14) . . ?
N3 Co1 N4 81.52(13) . . ?
N2 Co1 N4 179.53(11) . . ?
N3 Co1 N1 177.34(12) . . ?
N2 Co1 N1 81.52(14) . . ?
N4 Co1 N1 98.32(13) . . ?
N3 Co1 C9 88.62(14) . . ?
N2 Co1 C9 87.12(14) . . ?
N4 Co1 C9 92.44(14) . . ?
N1 Co1 C9 88.74(14) . . ?
N3 Co1 N5 90.48(12) . . ?
N2 Co1 N5 89.46(12) . . ?
N4 Co1 N5 90.99(12) . . ?
N1 Co1 N5 92.17(12) . . ?
C9 Co1 N5 176.29(14) . . ?
N1 O1 H1 102.0(29) . . ?
N2 O2 H2 97.7(23) . . ?
N3 O3 H2 97.7(30) . . ?
N4 O4 H1 101.6(21) . . ?
C2 N1 O1 120.0(3) . . ?
C2 N1 Co1 117.1(3) . . ?
O1 N1 Co1 122.9(2) . . ?
C3 N2 O2 120.5(3) . . ?
C3 N2 Co1 116.6(3) . . ?
O2 N2 Co1 122.7(2) . . ?
C6 N3 O3 120.3(3) . . ?
C6 N3 Co1 117.1(2) . . ?
O3 N3 Co1 122.6(3) . . ?
C7 N4 O4 121.0(3) . . ?
C7 N4 Co1 116.4(2) . . ?
O4 N4 Co1 122.7(2) . . ?
C13 N5 C11 105.2(3) . . ?
C13 N5 Co1 126.6(2) . . ?
C11 N5 Co1 128.1(2) . . ?
C13 N6 C12 107.1(3) . . ?
C13 N6 C14 126.4(3) . . ?
C12 N6 C14 126.5(3) . . ?
C2 C1 H1A 109.5(2) . . ?
C2 C1 H1B 109.5(2) . . ?
H1A C1 H1B 109.5 . . ?
C2 C1 H1C 109.5(2) . . ?
H1A C1 H1C 109.5 . . ?
H1B C1 H1C 109.5 . . ?
N1 C2 C3 112.0(3) . . ?
N1 C2 C1 124.7(4) . . ?
C3 C2 C1 123.3(4) . . ?
N2 C3 C2 112.7(3) . . ?
N2 C3 C4 123.8(4) . . ?
C2 C3 C4 123.4(4) . . ?
C3 C4 H4A 109.5(3) . . ?
C3 C4 H4B 109.5(2) . . ?
H4A C4 H4B 109.5 . . ?
C3 C4 H4C 109.5(2) . . ?
H4A C4 H4C 109.5 . . ?
H4B C4 H4C 109.5 . . ?
C6 C5 H5A 109.5(2) . . ?
C6 C5 H5B 109.5(2) . . ?
H5A C5 H5B 109.5 . . ?
C6 C5 H5C 109.5(2) . . ?
H5A C5 H5C 109.5 . . ?
H5B C5 H5C 109.5 . . ?
N3 C6 C7 112.4(3) . . ?
N3 C6 C5 122.7(4) . . ?
C7 C6 C5 124.8(4) . . ?
N4 C7 C6 112.6(3) . . ?
N4 C7 C8 123.5(3) . . ?
C6 C7 C8 123.8(4) . . ?
C7 C8 H8A 109.5(2) . . ?
C7 C8 H8B 109.5(2) . . ?
H8A C8 H8B 109.5 . . ?
C7 C8 H8C 109.5(2) . . ?
H8A C8 H8C 109.5 . . ?
H8B C8 H8C 109.5 . . ?
C10 C9 Co1 117.9(3) . . ?
C10 C9 H9A 107.8(2) . . ?
Co1 C9 H9A 107.84(12) . . ?
C10 C9 H9B 107.8(2) . . ?
Co1 C9 H9B 107.84(11) . . ?
H9A C9 H9B 107.2 . . ?
C9 C10 H10A 109.5(2) . . ?
C9 C10 H10B 109.5(2) . . ?
H10A C10 H10B 109.5 . . ?
C9 C10 H10C 109.5(2) . . ?
H10A C10 H10C 109.5 . . ?
H10B C10 H10C 109.5 . . ?
C12 C11 N5 109.5(3) . . ?
C12 C11 H11A 125.2(2) . . ?
N5 C11 H11A 125.2(2) . . ?
C11 C12 N6 106.5(3) . . ?
C11 C12 H12A 126.7(2) . . ?
N6 C12 H12A 126.7(2) . . ?
N5 C13 N6 111.7(3) . . ?
N5 C13 H13A 124.2(2) . . ?
N6 C13 H13A 124.2(2) . . ?
N6 C14 H14A 109.5(2) . . ?
N6 C14 H14B 109.5(2) . . ?
H14A C14 H14B 109.5 . . ?
N6 C14 H14C 109.5(2) . . ?
H14A C14 H14C 109.5 . . ?
H14B C14 H14C 109.5 . . ?

loop_
_geom_bond_atom_site_label_1
_geom_bond_atom_site_label_2
_geom_bond_distance
_geom_bond_site_symmetry_2
_geom_bond_publ_flag
Co1 N3 1.868(3) . ?
Co1 N2 1.874(3) . ?
Co1 N4 1.876(3) . ?
Co1 N1 1.876(3) . ?
Co1 C9 2.023(4) . ?
Co1 N5 2.047(3) . ?
O1 N1 1.355(4) . ?
O1 H1 1.04(6) . ?
O2 N2 1.344(4) . ?
O2 H2 1.39(6) . ?
O3 N3 1.352(4) . ?
O3 H2 1.07(6) . ?
O4 N4 1.342(4) . ?
O4 H1 1.43(6) . ?
N1 C2 1.292(5) . ?
N2 C3 1.295(5) . ?
N3 C6 1.295(5) . ?
N4 C7 1.302(5) . ?
N5 C13 1.317(4) . ?
N5 C11 1.379(5) . ?
N6 C13 1.341(4) . ?
N6 C12 1.365(5) . ?
N6 C14 1.453(5) . ?
C1 C2 1.485(5) . ?
C1 H1A 0.98 . ?
C1 H1B 0.98 . ?
C1 H1C 0.98 . ?
C2 C3 1.465(5) . ?
C3 C4 1.481(6) . ?
C4 H4A 0.98 . ?
C4 H4B 0.98 . ?
C4 H4C 0.98 . ?
C5 C6 1.492(5) . ?
C5 H5A 0.98 . ?
C5 H5B 0.98 . ?
C5 H5C 0.98 . ?
C6 C7 1.449(5) . ?
C7 C8 1.484(6) . ?
C8 H8A 0.98 . ?
C8 H8B 0.98 . ?
C8 H8C 0.98 . ?
C9 C10 1.498(5) . ?
C9 H9A 0.99 . ?
C9 H9B 0.99 . ?
C10 H10A 0.98 . ?
C10 H10B 0.98 . ?
C10 H10C 0.98 . ?
C11 C12 1.350(5) . ?
C11 H11A 0.95 . ?
C12 H12A 0.95 . ?
C13 H13A 0.95 . ?
C14 H14A 0.98 . ?
C14 H14B 0.98 . ?
C14 H14C 0.98 . ?

loop_
_geom_torsion_atom_site_label_1
_geom_torsion_atom_site_label_2
_geom_torsion_atom_site_label_3
_geom_torsion_atom_site_label_4
_geom_torsion
_geom_torsion_site_symmetry_1
_geom_torsion_site_symmetry_2
_geom_torsion_site_symmetry_3
_geom_torsion_site_symmetry_4
_geom_torsion_publ_flag
N3 Co1 N1 C2 -93.3(30) . . . . ?
N2 Co1 N1 C2 -0.1(3) . . . . ?
N4 Co1 N1 C2 -179.6(3) . . . . ?
C9 Co1 N1 C2 -87.3(3) . . . . ?
N5 Co1 N1 C2 89.1(3) . . . . ?
N3 Co1 N1 O1 86.2(30) . . . . ?
N2 Co1 N1 O1 179.4(3) . . . . ?
N4 Co1 N1 O1 -0.1(3) . . . . ?
C9 Co1 N1 O1 92.2(3) . . . . ?
N5 Co1 N1 O1 -91.4(3) . . . . ?
N3 Co1 N2 C3 179.4(3) . . . . ?
N4 Co1 N2 C3 71.1(195) . . . . ?
N1 Co1 N2 C3 2.0(3) . . . . ?
C9 Co1 N2 C3 91.2(3) . . . . ?
N5 Co1 N2 C3 -90.2(3) . . . . ?
N3 Co1 N2 O2 -4.9(3) . . . . ?
N4 Co1 N2 O2 -113.2(193) . . . . ?
N1 Co1 N2 O2 177.7(3) . . . . ?
C9 Co1 N2 O2 -93.1(3) . . . . ?
N5 Co1 N2 O2 85.5(3) . . . . ?
N2 Co1 N3 C6 179.5(3) . . . . ?
N4 Co1 N3 C6 -1.0(3) . . . . ?
N1 Co1 N3 C6 -87.7(30) . . . . ?
C9 Co1 N3 C6 -93.6(3) . . . . ?
N5 Co1 N3 C6 90.0(3) . . . . ?
N2 Co1 N3 O3 1.4(3) . . . . ?
N4 Co1 N3 O3 -179.1(3) . . . . ?
N1 Co1 N3 O3 94.3(30) . . . . ?
C9 Co1 N3 O3 88.3(3) . . . . ?
N5 Co1 N3 O3 -88.1(3) . . . . ?
N3 Co1 N4 C7 1.1(3) . . . . ?
N2 Co1 N4 C7 109.5(194) . . . . ?
N1 Co1 N4 C7 178.4(3) . . . . ?
C9 Co1 N4 C7 89.3(3) . . . . ?
N5 Co1 N4 C7 -89.2(3) . . . . ?
N3 Co1 N4 O4 179.7(3) . . . . ?
N2 Co1 N4 O4 -71.9(195) . . . . ?
N1 Co1 N4 O4 -3.0(3) . . . . ?
C9 Co1 N4 O4 -92.1(3) . . . . ?
N5 Co1 N4 O4 89.4(2) . . . . ?
N3 Co1 N5 C13 168.8(3) . . . . ?
N2 Co1 N5 C13 70.1(3) . . . . ?
N4 Co1 N5 C13 -109.7(3) . . . . ?
N1 Co1 N5 C13 -11.4(3) . . . . ?
C9 Co1 N5 C13 92.9(22) . . . . ?
N3 Co1 N5 C11 -9.4(3) . . . . ?
N2 Co1 N5 C11 -108.0(3) . . . . ?
N4 Co1 N5 C11 72.2(3) . . . . ?
N1 Co1 N5 C11 170.5(3) . . . . ?
C9 Co1 N5 C11 -85.3(22) . . . . ?
O1 N1 C2 C3 178.8(3) . . . . ?
Co1 N1 C2 C3 -1.7(4) . . . . ?
O1 N1 C2 C1 -1.0(5) . . . . ?
Co1 N1 C2 C1 178.5(3) . . . . ?
O2 N2 C3 C2 -179.2(3) . . . . ?
Co1 N2 C3 C2 -3.4(4) . . . . ?
O2 N2 C3 C4 -1.6(6) . . . . ?
Co1 N2 C3 C4 174.2(3) . . . . ?
N1 C2 C3 N2 3.2(5) . . . . ?
C1 C2 C3 N2 -177.0(3) . . . . ?
N1 C2 C3 C4 -174.4(3) . . . . ?
C1 C2 C3 C4 5.4(6) . . . . ?
O3 N3 C6 C7 178.8(3) . . . . ?
Co1 N3 C6 C7 0.7(4) . . . . ?
O3 N3 C6 C5 1.5(5) . . . . ?
Co1 N3 C6 C5 -176.7(3) . . . . ?
O4 N4 C7 C6 -179.7(3) . . . . ?
Co1 N4 C7 C6 -1.0(4) . . . . ?
O4 N4 C7 C8 3.0(5) . . . . ?
Co1 N4 C7 C8 -178.3(3) . . . . ?
N3 C6 C7 N4 0.2(4) . . . . ?
C5 C6 C7 N4 177.5(3) . . . . ?
N3 C6 C7 C8 177.5(3) . . . . ?
C5 C6 C7 C8 -5.2(6) . . . . ?
N3 Co1 C9 C10 100.6(3) . . . . ?
N2 Co1 C9 C10 -160.7(3) . . . . ?
N4 Co1 C9 C10 19.2(3) . . . . ?
N1 Co1 C9 C10 -79.1(3) . . . . ?
N5 Co1 C9 C10 176.6(20) . . . . ?
C13 N5 C11 C12 0.4(4) . . . . ?
Co1 N5 C11 C12 178.9(3) . . . . ?
N5 C11 C12 N6 0.0(4) . . . . ?
C13 N6 C12 C11 -0.4(4) . . . . ?
C14 N6 C12 C11 179.7(4) . . . . ?
C11 N5 C13 N6 -0.7(4) . . . . ?
Co1 N5 C13 N6 -179.2(2) . . . . ?
C12 N6 C13 N5 0.8(4) . . . . ?
C14 N6 C13 N5 -179.4(4) . . . . ?
